data_2231795
loop_
_publ_author_name
'Cai-Juan Zhao'
'Rui-Feng Zhang'

_publ_section_title
;
 Bis[bis(1<i>H</i>-pyrazol-1-yl)methane-\k^2^<i>N</i>^2^,<i>N</i>^2'^](formato-\k^2^<i>O</i>,<i>O</i>')copper(II)
 perchlorate
;
_journal_coeditor_code JH2326
_journal_issue 11
_journal_name_full 'Acta Crystallographica, Section E'
_journal_page_first m1486
_journal_page_last m1486
_journal_paper_doi 10.1107/S1600536811039675
_journal_volume 67
_journal_year 2011
_chemical_formula_iupac '[Cu (C H O2) (C7 H8 N4)2] Cl O4'
_chemical_formula_moiety 'C15 H17 Cu N8 O2 +, Cl O4 -'
_chemical_formula_sum 'C15 H17 Cl Cu N8 O6'
_chemical_formula_weight 504.36
_chemical_name_systematic
;
Bis[bis(1<i>H</i>-pyrazol-1-yl)methane-\k^2^<i>N</i>^2^,<i>N</i>^2'^](formato-
\k^2^<i>O</i>,<i>O</i>')copper(II) perchlorate
;
_space_group_IT_number 14
_symmetry_cell_setting monoclinic
_symmetry_space_group_name_Hall '-P 2yn'
_symmetry_space_group_name_H-M 'P 1 21/n 1'
_atom_sites_solution_hydrogens geom
_atom_sites_solution_primary direct
_atom_sites_solution_secondary difmap
_audit_creation_method SHELXL-97
_cell_angle_alpha 90.00
_cell_angle_beta 99.031(3)
_cell_angle_gamma 90.00
_cell_formula_units_Z 4
_cell_length_a 11.0458(19)
_cell_length_b 14.816(3)
_cell_length_c 12.273(2)
_cell_measurement_reflns_used 3002
_cell_measurement_temperature 294(2)
_cell_measurement_theta_max 25.37
_cell_measurement_theta_min 2.17
_cell_volume 1983.6(6)
_computing_cell_refinement 'SAINT-NT (Bruker, 1998)'
_computing_data_collection 'SMART-NT (Bruker, 1998)'
_computing_data_reduction 'SAINT-NT (Bruker, 1998)'
_computing_molecular_graphics 'SHELXTL (Sheldrick, 2008)'
_computing_publication_material 'SHELXTL (Sheldrick, 2008)'
_computing_structure_refinement 'SHELXL97 (Sheldrick, 2008)'
_computing_structure_solution 'SHELXS97 (Sheldrick, 2008)'
_diffrn_ambient_temperature 294(2)
_diffrn_measured_fraction_theta_full 0.986
_diffrn_measured_fraction_theta_max 0.986
_diffrn_measurement_device_type 'Bruker SMART CCD area-detector'
_diffrn_measurement_method '\f and \w'
_diffrn_radiation_monochromator graphite
_diffrn_radiation_source 'fine-focus sealed tube'
_diffrn_radiation_type MoK\a
_diffrn_radiation_wavelength 0.71073
_diffrn_reflns_av_R_equivalents 0.0374
_diffrn_reflns_av_sigmaI/netI 0.0399
_diffrn_reflns_limit_h_max 13
_diffrn_reflns_limit_h_min -8
_diffrn_reflns_limit_k_max 16
_diffrn_reflns_limit_k_min -17
_diffrn_reflns_limit_l_max 14
_diffrn_reflns_limit_l_min -14
_diffrn_reflns_number 9920
_diffrn_reflns_theta_full 25.02
_diffrn_reflns_theta_max 25.02
_diffrn_reflns_theta_min 2.17
_exptl_absorpt_coefficient_mu 1.289
_exptl_absorpt_correction_T_max 1.00000
_exptl_absorpt_correction_T_min 0.767505
_exptl_absorpt_correction_type multi-scan
_exptl_absorpt_process_details '(SADABS; Sheldrick, 1996)'
_exptl_crystal_colour blue
_exptl_crystal_density_diffrn 1.689
_exptl_crystal_density_method 'not measured'
_exptl_crystal_description cubic
_exptl_crystal_F_000 1028
_exptl_crystal_size_max 0.22
_exptl_crystal_size_mid 0.20
_exptl_crystal_size_min 0.16
_refine_diff_density_max 1.066
_refine_diff_density_min -0.624
_refine_ls_extinction_coef 0.0099(12)
_refine_ls_extinction_expression Fc^*^=kFc[1+0.001xFc^2^\l^3^/sin(2\q)]^-1/4^
_refine_ls_extinction_method 'SHELXL97 (Sheldrick, 2008)'
_refine_ls_goodness_of_fit_ref 1.020
_refine_ls_hydrogen_treatment constr
_refine_ls_matrix_type full
_refine_ls_number_parameters 318
_refine_ls_number_reflns 3439
_refine_ls_number_restraints 122
_refine_ls_restrained_S_all 1.052
_refine_ls_R_factor_all 0.0801
_refine_ls_R_factor_gt 0.0524
_refine_ls_shift/su_max 0.001
_refine_ls_shift/su_mean 0.000
_refine_ls_structure_factor_coef Fsqd
_refine_ls_weighting_details 'calc w=1/[\s^2^(Fo^2^)+(0.0990P)^2^+1.4485P] where P=(Fo^2^+2Fc^2^)/3'
_refine_ls_weighting_scheme calc
_refine_ls_wR_factor_gt 0.1382
_refine_ls_wR_factor_ref 0.1653
_reflns_number_gt 2334
_reflns_number_total 3439
_reflns_threshold_expression I>2sigma(I)
_cod_data_source_file jh2326.cif
_cod_data_source_block I
_cod_original_sg_symbol_H-M 'P 21/n'
_cod_database_code 2231795
_cod_database_fobs_code 2231795

loop_
_symmetry_equiv_pos_as_xyz
'x, y, z'
'-x+1/2, y+1/2, -z+1/2'
'-x, -y, -z'
'x-1/2, -y-1/2, z-1/2'

loop_
_atom_site_type_symbol
_atom_site_label
_atom_site_fract_x
_atom_site_fract_y
_atom_site_fract_z
_atom_site_U_iso_or_equiv
_atom_site_adp_type
_atom_site_calc_flag
_atom_site_refinement_flags
_atom_site_occupancy
_atom_site_symmetry_multiplicity
_atom_site_disorder_assembly
_atom_site_disorder_group
Cu Cu1 0.51417(5) 0.18886(4) 0.24183(4) 0.0406(3) Uani d . 1 1 . .
O O1 0.4358(5) 0.0590(4) 0.1916(4) 0.0968(16) Uani d . 1 1 . .
O O2 0.5977(5) 0.0465(4) 0.2919(4) 0.0984(16) Uani d . 1 1 . .
N N1 0.6033(4) 0.1867(3) 0.1089(3) 0.0448(9) Uani d . 1 1 . .
N N2 0.5865(3) 0.2511(3) 0.0313(3) 0.0431(9) Uani d . 1 1 . .
N N3 0.4141(3) 0.3339(2) 0.0709(3) 0.0410(9) Uani d . 1 1 . .
N N4 0.3848(3) 0.2847(3) 0.1554(3) 0.0451(10) Uani d . 1 1 . .
N N5 0.6403(3) 0.2826(3) 0.3261(3) 0.0427(9) Uani d . 1 1 . .
N N6 0.6134(3) 0.3316(2) 0.4117(3) 0.0388(9) Uani d . 1 1 . .
N N7 0.4428(3) 0.2470(2) 0.4540(3) 0.0405(9) Uani d . 1 1 . .
N N8 0.4262(4) 0.1837(2) 0.3739(3) 0.0457(9) Uani d . 1 1 . .
C C1 0.6507(5) 0.1161(3) 0.0628(4) 0.0550(13) Uani d . 1 1 . .
H H1 0.6716 0.0613 0.0978 0.066 Uiso calc R 1 1 . .
C C2 0.6644(5) 0.1366(4) -0.0450(4) 0.0559(13) Uani d . 1 1 . .
H H2 0.6959 0.0993 -0.0946 0.067 Uiso calc R 1 1 . .
C C3 0.6224(4) 0.2217(4) -0.0628(4) 0.0504(12) Uani d . 1 1 . .
H H3 0.6188 0.2543 -0.1281 0.060 Uiso calc R 1 1 . .
C C4 0.5405(4) 0.3388(3) 0.0552(4) 0.0435(11) Uani d . 1 1 . .
H H4A 0.5896 0.3628 0.1213 0.052 Uiso calc R 1 1 . .
H H4B 0.5478 0.3796 -0.0053 0.052 Uiso calc R 1 1 . .
C C5 0.3162(5) 0.3769(3) 0.0150(4) 0.0504(12) Uani d . 1 1 . .
H H5 0.3156 0.4142 -0.0460 0.061 Uiso calc R 1 1 . .
C C6 0.2190(5) 0.3555(4) 0.0647(5) 0.0593(14) Uani d . 1 1 . .
H H6 0.1385 0.3750 0.0451 0.071 Uiso calc R 1 1 . .
C C7 0.2642(4) 0.2986(4) 0.1508(4) 0.0532(13) Uani d . 1 1 . .
H H7 0.2170 0.2732 0.1993 0.064 Uiso calc R 1 1 . .
C C8 0.7606(5) 0.2959(3) 0.3287(4) 0.0518(13) Uani d . 1 1 . .
H H8 0.8065 0.2702 0.2793 0.062 Uiso calc R 1 1 . .
C C9 0.8077(5) 0.3525(4) 0.4143(5) 0.0570(13) Uani d . 1 1 . .
H H9 0.8884 0.3718 0.4326 0.068 Uiso calc R 1 1 . .
C C10 0.7118(4) 0.3739(3) 0.4658(4) 0.0496(12) Uani d . 1 1 . .
H H10 0.7140 0.4109 0.5272 0.059 Uiso calc R 1 1 . .
C C11 0.4874(4) 0.3361(3) 0.4292(4) 0.0417(10) Uani d . 1 1 . .
H H11A 0.4371 0.3598 0.3635 0.050 Uiso calc R 1 1 . .
H H11B 0.4808 0.3767 0.4899 0.050 Uiso calc R 1 1 . .
C C12 0.4066(4) 0.2174(4) 0.5466(4) 0.0522(13) Uani d . 1 1 . .
H H12 0.4091 0.2498 0.6118 0.063 Uiso calc R 1 1 . .
C C13 0.3656(5) 0.1318(4) 0.5284(4) 0.0574(14) Uani d . 1 1 . .
H H13 0.3350 0.0940 0.5781 0.069 Uiso calc R 1 1 . .
C C14 0.3787(5) 0.1122(3) 0.4204(4) 0.0513(12) Uani d . 1 1 . .
H H14 0.3577 0.0576 0.3851 0.062 Uiso calc R 1 1 . .
C C15 0.5126(7) 0.0079(4) 0.2389(5) 0.0663(18) Uani d . 1 1 . .
H H15 0.5063 -0.0547 0.2345 0.080 Uiso calc R 1 1 . .
Cl Cl1 0.48695(14) 0.56011(9) 0.25933(10) 0.0592(4) Uani d D 1 1 . .
O O3 0.4395(14) 0.6517(6) 0.2731(10) 0.094(5) Uani d PDU 0.372(9) 1 A 1
O O4 0.4250(15) 0.5272(9) 0.1570(8) 0.110(6) Uani d PDU 0.372(9) 1 A 1
O O5 0.4583(17) 0.5091(9) 0.3505(10) 0.145(7) Uani d PDU 0.372(9) 1 A 1
O O6 0.6157(8) 0.5647(14) 0.2589(18) 0.267(14) Uani d PDU 0.372(9) 1 A 1
O O3' 0.5275(10) 0.6523(5) 0.2451(7) 0.125(4) Uani d PDU 0.628(9) 1 A 2
O O4' 0.5199(12) 0.5081(7) 0.1726(8) 0.147(4) Uani d PDU 0.628(9) 1 A 2
O O5' 0.5488(9) 0.5305(5) 0.3645(5) 0.094(3) Uani d PDU 0.628(9) 1 A 2
O O6' 0.3574(7) 0.5562(10) 0.2584(13) 0.259(9) Uani d PDU 0.628(9) 1 A 2

loop_
_atom_site_aniso_label
_atom_site_aniso_U_11
_atom_site_aniso_U_22
_atom_site_aniso_U_33
_atom_site_aniso_U_12
_atom_site_aniso_U_13
_atom_site_aniso_U_23
Cu1 0.0503(4) 0.0379(4) 0.0332(4) -0.0003(2) 0.0051(2) 0.0002(2)
O1 0.109(4) 0.118(4) 0.067(3) -0.004(3) 0.023(3) -0.008(3)
O2 0.108(4) 0.127(5) 0.063(3) -0.003(3) 0.021(3) 0.007(3)
N1 0.053(2) 0.044(2) 0.037(2) 0.0068(18) 0.0069(18) 0.0010(18)
N2 0.044(2) 0.048(2) 0.038(2) 0.0015(17) 0.0081(17) 0.0010(18)
N3 0.042(2) 0.039(2) 0.040(2) 0.0013(16) 0.0004(17) -0.0036(17)
N4 0.044(2) 0.055(2) 0.036(2) -0.0080(18) 0.0048(18) 0.0002(18)
N5 0.044(2) 0.046(2) 0.038(2) 0.0073(17) 0.0067(17) 0.0045(17)
N6 0.041(2) 0.039(2) 0.0358(19) -0.0028(16) 0.0023(17) -0.0004(16)
N7 0.041(2) 0.042(2) 0.040(2) -0.0030(16) 0.0080(17) -0.0003(17)
N8 0.052(2) 0.041(2) 0.044(2) -0.0103(18) 0.0100(18) 0.0011(18)
C1 0.057(3) 0.050(3) 0.060(3) 0.008(2) 0.014(3) -0.005(2)
C2 0.052(3) 0.066(4) 0.052(3) -0.004(3) 0.016(2) -0.016(3)
C3 0.051(3) 0.064(3) 0.038(2) -0.002(2) 0.011(2) -0.002(2)
C4 0.047(3) 0.040(3) 0.043(2) -0.001(2) 0.004(2) 0.005(2)
C5 0.056(3) 0.042(3) 0.049(3) 0.006(2) -0.006(2) -0.003(2)
C6 0.040(3) 0.057(3) 0.075(4) 0.011(2) -0.008(3) -0.016(3)
C7 0.041(3) 0.064(3) 0.056(3) -0.003(2) 0.009(2) -0.015(3)
C8 0.048(3) 0.055(3) 0.055(3) 0.005(2) 0.014(2) 0.016(2)
C9 0.043(3) 0.057(3) 0.068(3) -0.009(2) -0.003(3) 0.018(3)
C10 0.051(3) 0.039(3) 0.055(3) -0.008(2) -0.005(2) 0.003(2)
C11 0.042(2) 0.040(3) 0.043(2) 0.0008(19) 0.007(2) -0.004(2)
C12 0.045(3) 0.074(4) 0.039(3) 0.001(2) 0.012(2) 0.004(2)
C13 0.054(3) 0.070(4) 0.052(3) 0.002(3) 0.017(3) 0.018(3)
C14 0.056(3) 0.043(3) 0.057(3) -0.007(2) 0.015(2) 0.002(2)
C15 0.111(6) 0.027(3) 0.067(4) -0.004(3) 0.032(4) -0.001(3)
Cl1 0.0867(10) 0.0433(8) 0.0434(7) 0.0043(6) -0.0028(7) -0.0003(5)
O3 0.114(9) 0.069(7) 0.095(8) 0.029(6) 0.004(7) -0.013(6)
O4 0.136(10) 0.099(8) 0.087(8) -0.010(7) -0.006(7) -0.005(7)
O5 0.145(7) 0.145(7) 0.144(7) -0.0001(11) 0.0230(16) 0.0005(11)
O6 0.267(14) 0.267(14) 0.267(14) 0.0001(11) 0.042(2) 0.0000(11)
O3' 0.156(8) 0.089(6) 0.121(7) -0.025(5) -0.004(6) 0.010(5)
O4' 0.167(8) 0.148(8) 0.137(7) -0.020(6) 0.057(6) -0.036(6)
O5' 0.130(6) 0.074(5) 0.070(4) -0.004(4) -0.011(4) 0.026(4)
O6' 0.216(11) 0.289(13) 0.272(13) 0.000(9) 0.038(9) -0.026(9)

loop_
_atom_type_symbol
_atom_type_description
_atom_type_scat_dispersion_real
_atom_type_scat_dispersion_imag
_atom_type_scat_source
C C 0.0033 0.0016 'International Tables Vol C Tables 4.2.6.8 and 6.1.1.4'
H H 0.0000 0.0000 'International Tables Vol C Tables 4.2.6.8 and 6.1.1.4'
N N 0.0061 0.0033 'International Tables Vol C Tables 4.2.6.8 and 6.1.1.4'
O O 0.0106 0.0060 'International Tables Vol C Tables 4.2.6.8 and 6.1.1.4'
Cl Cl 0.1484 0.1585 'International Tables Vol C Tables 4.2.6.8 and 6.1.1.4'
Cu Cu 0.3201 1.2651 'International Tables Vol C Tables 4.2.6.8 and 6.1.1.4'

loop_
_geom_angle_atom_site_label_1
_geom_angle_atom_site_label_2
_geom_angle_atom_site_label_3
_geom_angle
N8 Cu1 N1 176.90(16)
N8 Cu1 N5 89.75(15)
N1 Cu1 N5 92.19(15)
N8 Cu1 O1 88.46(16)
N1 Cu1 O1 88.83(17)
N5 Cu1 O1 157.97(19)
N8 Cu1 N4 93.12(15)
N1 Cu1 N4 89.00(15)
N5 Cu1 N4 98.13(16)
O1 Cu1 N4 103.89(19)
N8 Cu1 O2 88.52(16)
N1 Cu1 O2 88.64(16)
N5 Cu1 O2 105.09(18)
O1 Cu1 O2 52.9(2)
N4 Cu1 O2 156.73(18)
C15 O1 Cu1 101.5(4)
C15 O2 Cu1 92.5(4)
C1 N1 N2 106.0(4)
C1 N1 Cu1 128.6(3)
N2 N1 Cu1 121.9(3)
N1 N2 C3 110.7(4)
N1 N2 C4 120.7(4)
C3 N2 C4 128.6(4)
C5 N3 N4 112.2(4)
C5 N3 C4 128.7(4)
N4 N3 C4 119.0(4)
C7 N4 N3 104.0(4)
C7 N4 Cu1 134.0(3)
N3 N4 Cu1 120.7(3)
C8 N5 N6 104.0(4)
C8 N5 Cu1 133.0(3)
N6 N5 Cu1 121.7(3)
C10 N6 N5 112.2(4)
C10 N6 C11 129.2(4)
N5 N6 C11 118.5(4)
C12 N7 N8 111.5(4)
C12 N7 C11 129.0(4)
N8 N7 C11 119.3(3)
C14 N8 N7 104.8(4)
C14 N8 Cu1 129.7(3)
N7 N8 Cu1 122.0(3)
N1 C1 C2 109.9(5)
N1 C1 H1 125.0
C2 C1 H1 125.0
C3 C2 C1 105.8(4)
C3 C2 H2 127.1
C1 C2 H2 127.1
N2 C3 C2 107.5(4)
N2 C3 H3 126.2
C2 C3 H3 126.2
N3 C4 N2 111.2(4)
N3 C4 H4A 109.4
N2 C4 H4A 109.4
N3 C4 H4B 109.4
N2 C4 H4B 109.4
H4A C4 H4B 108.0
N3 C5 C6 106.9(5)
N3 C5 H5 126.6
C6 C5 H5 126.6
C5 C6 C7 105.7(4)
C5 C6 H6 127.2
C7 C6 H6 127.2
N4 C7 C6 111.3(5)
N4 C7 H7 124.4
C6 C7 H7 124.4
N5 C8 C9 111.2(5)
N5 C8 H8 124.4
C9 C8 H8 124.4
C10 C9 C8 105.6(4)
C10 C9 H9 127.2
C8 C9 H9 127.2
N6 C10 C9 107.0(5)
N6 C10 H10 126.5
C9 C10 H10 126.5
N6 C11 N7 110.8(3)
N6 C11 H11A 109.5
N7 C11 H11A 109.5
N6 C11 H11B 109.5
N7 C11 H11B 109.5
H11A C11 H11B 108.1
N7 C12 C13 107.7(4)
N7 C12 H12 126.2
C13 C12 H12 126.2
C12 C13 C14 105.7(4)
C12 C13 H13 127.1
C14 C13 H13 127.1
N8 C14 C13 110.3(5)
N8 C14 H14 124.9
C13 C14 H14 124.9
O2 C15 O1 113.0(6)
O2 C15 H15 123.5
O1 C15 H15 123.5
O4' Cl1 O4 44.7(6)
O4' Cl1 O6 69.3(8)
O4 Cl1 O6 110.9(7)
O4' Cl1 O5 114.8(9)
O4 Cl1 O5 112.1(7)
O6 Cl1 O5 111.9(7)
O4' Cl1 O6' 110.4(6)
O4 Cl1 O6' 68.7(7)
O6 Cl1 O6' 179.2(9)
O5 Cl1 O6' 68.9(8)
O4' Cl1 O5' 111.8(6)
O4 Cl1 O5' 142.0(7)
O6 Cl1 O5' 71.5(8)
O5 Cl1 O5' 42.6(7)
O6' Cl1 O5' 109.3(6)
O4' Cl1 O3' 107.6(5)
O4 Cl1 O3' 109.3(7)
O6 Cl1 O3' 68.2(9)
O5 Cl1 O3' 134.5(8)
O6' Cl1 O3' 111.3(6)
O5' Cl1 O3' 106.4(4)
O4' Cl1 O3 136.9(7)
O4 Cl1 O3 106.7(6)
O6 Cl1 O3 109.2(7)
O5 Cl1 O3 105.7(6)
O6' Cl1 O3 70.4(8)
O5' Cl1 O3 107.8(6)
O3' Cl1 O3 43.3(7)

loop_
_geom_bond_atom_site_label_1
_geom_bond_atom_site_label_2
_geom_bond_distance
Cu1 N8 2.018(4)
Cu1 N1 2.034(4)
Cu1 N5 2.119(4)
Cu1 O1 2.160(5)
Cu1 N4 2.169(4)
Cu1 O2 2.345(6)
O1 C15 1.215(7)
O2 C15 1.201(7)
N1 C1 1.334(6)
N1 N2 1.340(5)
N2 C3 1.350(6)
N2 C4 1.443(6)
N3 C5 1.346(6)
N3 N4 1.347(5)
N3 C4 1.441(6)
N4 C7 1.340(6)
N5 C8 1.339(6)
N5 N6 1.347(5)
N6 C10 1.338(6)
N6 C11 1.442(6)
N7 C12 1.338(6)
N7 N8 1.350(5)
N7 C11 1.458(6)
N8 C14 1.347(6)
C1 C2 1.388(7)
C1 H1 0.9300
C2 C3 1.351(7)
C2 H2 0.9300
C3 H3 0.9300
C4 H4A 0.9700
C4 H4B 0.9700
C5 C6 1.353(7)
C5 H5 0.9300
C6 C7 1.383(8)
C6 H6 0.9300
C7 H7 0.9300
C8 C9 1.380(8)
C8 H8 0.9300
C9 C10 1.354(8)
C9 H9 0.9300
C10 H10 0.9300
C11 H11A 0.9700
C11 H11B 0.9700
C12 C13 1.353(8)
C12 H12 0.9300
C13 C14 1.388(7)
C13 H13 0.9300
C14 H14 0.9300
C15 H15 0.9300
Cl1 O4' 1.408(6)
Cl1 O4 1.419(7)
Cl1 O6 1.425(8)
Cl1 O5 1.427(8)
Cl1 O6' 1.431(7)
Cl1 O5' 1.432(5)
Cl1 O3' 1.456(6)
Cl1 O3 1.473(7)

loop_
_geom_hbond_atom_site_label_D
_geom_hbond_atom_site_label_H
_geom_hbond_atom_site_label_A
_geom_hbond_site_symmetry_A
_geom_hbond_distance_DH
_geom_hbond_distance_HA
_geom_hbond_distance_DA
_geom_hbond_angle_DHA
C13 H13 O2 3_656 0.93 2.66 3.424(7) 140.3
C4 H4B O4 3_665 0.97 2.37 3.343(14) 176.2
C4 H4B O4' 3_665 0.97 2.66 3.580(12) 159.1
C11 H11B O5 3_666 0.97 2.60 3.525(17) 160.5
C11 H11B O5' 3_666 0.97 2.32 3.286(9) 175.9
C12 H12 O3 3_666 0.93 2.49 3.220(14) 135.9
C12 H12 O3' 3_666 0.93 2.30 3.195(10) 161.2

loop_
_geom_torsion_atom_site_label_1
_geom_torsion_atom_site_label_2
_geom_torsion_atom_site_label_3
_geom_torsion_atom_site_label_4
_geom_torsion
N8 Cu1 O1 C15 -89.2(4)
N1 Cu1 O1 C15 89.3(4)
N5 Cu1 O1 C15 -3.7(7)
N4 Cu1 O1 C15 178.0(4)
O2 Cu1 O1 C15 0.1(3)
N8 Cu1 O2 C15 89.1(4)
N1 Cu1 O2 C15 -89.7(4)
N5 Cu1 O2 C15 178.4(3)
O1 Cu1 O2 C15 -0.1(3)
N4 Cu1 O2 C15 -5.4(6)
N8 Cu1 N1 C1 -6(3)
N5 Cu1 N1 C1 123.0(4)
O1 Cu1 N1 C1 -35.0(5)
N4 Cu1 N1 C1 -138.9(4)
O2 Cu1 N1 C1 17.9(5)
N8 Cu1 N1 N2 150(3)
N5 Cu1 N1 N2 -81.0(3)
O1 Cu1 N1 N2 121.0(4)
N4 Cu1 N1 N2 17.1(3)
O2 Cu1 N1 N2 174.0(4)
C1 N1 N2 C3 0.2(5)
Cu1 N1 N2 C3 -160.5(3)
C1 N1 N2 C4 -177.5(4)
Cu1 N1 N2 C4 21.8(5)
C5 N3 N4 C7 -0.1(5)
C4 N3 N4 C7 176.3(4)
C5 N3 N4 Cu1 168.7(3)
C4 N3 N4 Cu1 -14.9(5)
N8 Cu1 N4 C7 -33.5(4)
N1 Cu1 N4 C7 144.3(4)
N5 Cu1 N4 C7 -123.7(4)
O1 Cu1 N4 C7 55.7(5)
O2 Cu1 N4 C7 60.1(6)
N8 Cu1 N4 N3 161.7(3)
N1 Cu1 N4 N3 -20.6(3)
N5 Cu1 N4 N3 71.5(3)
O1 Cu1 N4 N3 -109.1(3)
O2 Cu1 N4 N3 -104.8(4)
N8 Cu1 N5 C8 143.9(4)
N1 Cu1 N5 C8 -33.7(4)
O1 Cu1 N5 C8 58.6(6)
N4 Cu1 N5 C8 -123.0(4)
O2 Cu1 N5 C8 55.5(4)
N8 Cu1 N5 N6 -20.7(3)
N1 Cu1 N5 N6 161.7(3)
O1 Cu1 N5 N6 -106.0(5)
N4 Cu1 N5 N6 72.4(3)
O2 Cu1 N5 N6 -109.1(3)
C8 N5 N6 C10 0.1(5)
Cu1 N5 N6 C10 168.5(3)
C8 N5 N6 C11 176.7(4)
Cu1 N5 N6 C11 -14.9(5)
C12 N7 N8 C14 -0.6(5)
C11 N7 N8 C14 -176.6(4)
C12 N7 N8 Cu1 -161.4(3)
C11 N7 N8 Cu1 22.6(5)
N1 Cu1 N8 C14 -10(3)
N5 Cu1 N8 C14 -139.0(5)
O1 Cu1 N8 C14 19.0(5)
N4 Cu1 N8 C14 122.8(4)
O2 Cu1 N8 C14 -33.9(5)
N1 Cu1 N8 N7 145(3)
N5 Cu1 N8 N7 16.5(4)
O1 Cu1 N8 N7 174.6(4)
N4 Cu1 N8 N7 -81.6(4)
O2 Cu1 N8 N7 121.6(4)
N2 N1 C1 C2 0.2(6)
Cu1 N1 C1 C2 159.2(4)
N1 C1 C2 C3 -0.6(6)
N1 N2 C3 C2 -0.6(5)
C4 N2 C3 C2 176.9(4)
C1 C2 C3 N2 0.7(6)
C5 N3 C4 N2 -121.3(5)
N4 N3 C4 N2 62.9(5)
N1 N2 C4 N3 -69.0(5)
C3 N2 C4 N3 113.8(5)
N4 N3 C5 C6 0.2(5)
C4 N3 C5 C6 -175.9(4)
N3 C5 C6 C7 -0.1(6)
N3 N4 C7 C6 0.0(5)
Cu1 N4 C7 C6 -166.6(4)
C5 C6 C7 N4 0.1(6)
N6 N5 C8 C9 -0.3(5)
Cu1 N5 C8 C9 -166.8(3)
N5 C8 C9 C10 0.4(6)
N5 N6 C10 C9 0.1(5)
C11 N6 C10 C9 -176.0(4)
C8 C9 C10 N6 -0.3(5)
C10 N6 C11 N7 -120.8(5)
N5 N6 C11 N7 63.2(5)
C12 N7 C11 N6 115.5(5)
N8 N7 C11 N6 -69.2(5)
N8 N7 C12 C13 0.5(6)
C11 N7 C12 C13 176.1(4)
N7 C12 C13 C14 -0.3(6)
N7 N8 C14 C13 0.4(6)
Cu1 N8 C14 C13 159.1(4)
C12 C13 C14 N8 0.0(6)
Cu1 O2 C15 O1 0.2(5)
Cu1 O1 C15 O2 -0.2(6)
